data_4513700
loop_
_publ_author_name
'Zhang, Qian-Chong'
'Takeda, Takashi'
'Hoshino, Norihisa'
'Noro, Shin-ichiro'
'Nakamura, Takayoshi'
'Akutagawa, Tomoyuki'

_publ_section_title
;
 Liquid Crystalline Phase Induced by Molecular Rotator and Dipole
 Fluctuation
;
_journal_issue 12
_journal_name_full 'Crystal Growth &amp; Design'
_journal_page_first 5705
_journal_paper_doi 10.1021/acs.cgd.5b00695
_journal_volume 15
_journal_year 2015
_chemical_formula_moiety 'C30 H36 N2 O2'
_chemical_formula_sum 'C30 H36 N2 O2'
_chemical_formula_weight 456.63
_space_group_crystal_system triclinic
_space_group_IT_number 2
_space_group_name_Hall '-P 1'
_space_group_name_H-M_alt 'P -1'
_symmetry_space_group_name_Hall '-P 1'
_symmetry_space_group_name_H-M 'P -1'
_atom_sites_solution_hydrogens geom
_atom_sites_solution_primary direct
_atom_sites_solution_secondary difmap
_cell_angle_alpha 85.8818
_cell_angle_beta 82.6144
_cell_angle_gamma 88.9028
_cell_formula_units_Z 1
_cell_length_a 5.3489
_cell_length_b 6.6509
_cell_length_c 17.1429
_cell_measurement_reflns_used 2416
_cell_measurement_temperature 173
_cell_measurement_theta_max 67.40
_cell_measurement_theta_min 5.21
_cell_volume 603.207
_computing_cell_refinement 'RAPID AUTO'
_computing_data_collection 'RAPID AUTO (Rigaku, ????)'
_computing_data_reduction 'RAPID AUTO'
_computing_molecular_graphics 'CrystalStructure 4.1'
_computing_publication_material 'CrystalStructure 4.1 (Rigaku, 2014)'
_computing_structure_refinement 'SHELXL97 (Sheldrick, 2008)'
_computing_structure_solution 'SHELXS97 (Sheldrick, 2008)'
_diffrn_ambient_temperature 173
_diffrn_detector_area_resol_mean 10.000
_diffrn_measured_fraction_theta_full 0.981
_diffrn_measured_fraction_theta_max 0.981
_diffrn_measurement_device_type 'Rigaku R-AXIS RAPID'
_diffrn_measurement_method \w
_diffrn_radiation_type 'Cu K\a'
_diffrn_radiation_wavelength 1.54187
_diffrn_reflns_av_R_equivalents 0.1104
_diffrn_reflns_laue_measured_fraction_full 0.000
_diffrn_reflns_laue_measured_fraction_max 0.000
_diffrn_reflns_limit_h_max 6
_diffrn_reflns_limit_h_min -6
_diffrn_reflns_limit_k_max 7
_diffrn_reflns_limit_k_min -7
_diffrn_reflns_limit_l_max 20
_diffrn_reflns_limit_l_min -20
_diffrn_reflns_number 6476
_diffrn_reflns_point_group_measured_fraction_full 0.000
_diffrn_reflns_point_group_measured_fraction_max 0.000
_diffrn_reflns_theta_full 68.230
_diffrn_reflns_theta_max 68.230
_diffrn_reflns_theta_min 5.216
_diffrn_standards_number 0
_exptl_absorpt_coefficient_mu 0.610
_exptl_absorpt_correction_T_max 0.941
_exptl_absorpt_correction_T_min 0.377
_exptl_absorpt_correction_type multi-scan
_exptl_absorpt_process_details 'ABSCOR (Rigaku, 1995)'
_exptl_crystal_colour white
_exptl_crystal_density_diffrn 1.257
_exptl_crystal_density_method 'not measured'
_exptl_crystal_description plate
_exptl_crystal_F_000 246.00
_exptl_crystal_size_max 0.200
_exptl_crystal_size_mid 0.150
_exptl_crystal_size_min 0.100
_refine_diff_density_max 0.38
_refine_diff_density_min -0.38
_refine_ls_extinction_method none
_refine_ls_goodness_of_fit_ref 0.947
_refine_ls_hydrogen_treatment mixed
_refine_ls_number_parameters 158
_refine_ls_number_reflns 2168
_refine_ls_number_restraints 0
_refine_ls_R_factor_all 0.1309
_refine_ls_R_factor_gt 0.0952
_refine_ls_shift/su_max 0.000
_refine_ls_structure_factor_coef Fsqd
_refine_ls_weighting_details 'w = 1/[\s^2^(Fo^2^)+(0.1369P)^2^+0.0000P] where P=(Fo^2^+2Fc^2^)/3'
_refine_ls_weighting_scheme calc
_refine_ls_wR_factor_gt 0.2261
_refine_ls_wR_factor_ref 0.2670
_reflns_number_gt 1146
_reflns_number_total 2168
_reflns_threshold_expression F^2^>2.0\s(F^2^)
_cod_data_source_file cg5b00695_si_002.cif
_cod_data_source_block zxy-030
_cod_depositor_comments 'Adding full bibliography for 4513700--4513701.cif.'
_cod_original_cell_volume 603.2038
_cod_database_code 4513700

loop_
_symmetry_equiv_pos_site_id
_space_group_symop_operation_xyz
1 +X,+Y,+Z
2 -X,-Y,-Z

loop_
_atom_site_label
_atom_site_type_symbol
_atom_site_fract_x
_atom_site_fract_y
_atom_site_fract_z
_atom_site_U_iso_or_equiv
_atom_site_adp_type
_atom_site_occupancy
_atom_site_site_symmetry_multiplicity
_atom_site_calc_flag
_atom_site_refinement_flags
O1 O 0.7880(4) 0.5991(4) 0.11357(15) 0.0586(8) Uani 1 2 d .
N1 N 0.3736(6) 0.5187(5) 0.11625(17) 0.0467(8) Uani 1 2 d .
C1 C 0.6991(7) 0.9821(6) 0.0414(2) 0.0525(10) Uani 1 2 d .
C2 C 0.5306(6) 0.8262(6) 0.04469(19) 0.0466(9) Uani 1 2 d .
C3 C 0.3310(6) 0.8440(5) 0.00341(19) 0.0418(8) Uani 1 2 d .
C4 C 0.5768(6) 0.6368(5) 0.09486(19) 0.0454(9) Uani 1 2 d .
C5 C 0.3619(6) 0.3323(5) 0.16214(19) 0.0451(9) Uani 1 2 d .
C6 C 0.5342(6) 0.2754(5) 0.21428(19) 0.0451(9) Uani 1 2 d .
C7 C 0.5078(6) 0.0934(5) 0.25806(19) 0.0458(9) Uani 1 2 d .
C8 C 0.3147(6) -0.0395(5) 0.25205(19) 0.0467(9) Uani 1 2 d .
C9 C 0.1437(6) 0.0203(5) 0.19932(19) 0.0471(9) Uani 1 2 d .
C10 C 0.1658(6) 0.2041(5) 0.1563(2) 0.0488(9) Uani 1 2 d .
C11 C 0.2973(6) -0.2404(5) 0.2997(2) 0.0490(9) Uani 1 2 d .
C12 C 0.0330(6) -0.3218(5) 0.3255(2) 0.0496(9) Uani 1 2 d .
C13 C 0.0323(6) -0.5232(6) 0.3735(2) 0.0509(10) Uani 1 2 d .
C14 C -0.2297(7) -0.5904(6) 0.4108(2) 0.0539(10) Uani 1 2 d .
C15 C -0.2292(8) -0.7924(6) 0.4579(2) 0.0632(11) Uani 1 2 d .
H1 H 0.83509 0.96802 0.07026 0.0630 Uiso 1 2 calc R
H2 H 0.249(7) 0.559(5) 0.1044(19) 0.040(10) Uiso 1 2 d .
H3 H 0.21673 0.73941 0.00563 0.0502 Uiso 1 2 calc R
H6 H 0.66661 0.35996 0.2195 0.0541 Uiso 1 2 calc R
H7 H 0.62349 0.05813 0.29294 0.0549 Uiso 1 2 calc R
H9 H 0.01312 -0.06511 0.19313 0.0565 Uiso 1 2 calc R
H10 H 0.04675 0.24235 0.12293 0.0585 Uiso 1 2 calc R
H11A H 0.37853 -0.228 0.34656 0.0587 Uiso 1 2 calc R
H11B H 0.39267 -0.33925 0.26882 0.0587 Uiso 1 2 calc R
H12A H -0.0641 -0.22446 0.35667 0.0595 Uiso 1 2 calc R
H12B H -0.0491 -0.33737 0.27902 0.0595 Uiso 1 2 calc R
H13A H 0.13841 -0.51345 0.41487 0.0611 Uiso 1 2 calc R
H13B H 0.10542 -0.62527 0.33953 0.0611 Uiso 1 2 calc R
H14A H -0.30212 -0.48919 0.44532 0.0647 Uiso 1 2 calc R
H14B H -0.33646 -0.59878 0.36954 0.0647 Uiso 1 2 calc R
H15A H -0.14486 -0.89119 0.42537 0.0758 Uiso 1 2 calc R
H15B H -0.39971 -0.83344 0.47497 0.0758 Uiso 1 2 calc R
H15C H -0.14267 -0.78057 0.50301 0.0758 Uiso 1 2 calc R

loop_
_atom_site_aniso_label
_atom_site_aniso_U_11
_atom_site_aniso_U_22
_atom_site_aniso_U_33
_atom_site_aniso_U_12
_atom_site_aniso_U_13
_atom_site_aniso_U_23
O1 0.0443(14) 0.0554(16) 0.0759(18) 0.0084(12) -0.0160(12) 0.0092(13)
N1 0.0390(16) 0.0461(18) 0.0557(18) 0.0100(13) -0.0143(13) 0.0036(14)
C1 0.052(2) 0.057(2) 0.048(2) 0.0068(18) -0.0064(15) -0.0029(17)
C2 0.0440(18) 0.052(2) 0.0429(19) 0.0074(16) -0.0048(14) -0.0041(16)
C3 0.0432(17) 0.0383(18) 0.0439(18) 0.0035(15) -0.0048(14) -0.0043(14)
C4 0.0421(18) 0.047(2) 0.0467(19) 0.0062(16) -0.0069(14) 0.0003(16)
C5 0.0410(17) 0.046(2) 0.0469(19) 0.0092(16) -0.0052(14) 0.0012(16)
C6 0.0423(17) 0.045(2) 0.049(2) 0.0067(16) -0.0089(14) -0.0053(16)
C7 0.0416(18) 0.050(2) 0.0464(19) 0.0122(16) -0.0108(14) -0.0012(16)
C8 0.0452(18) 0.050(2) 0.0454(19) 0.0084(16) -0.0073(14) -0.0038(16)
C9 0.0409(17) 0.051(2) 0.049(2) 0.0024(16) -0.0068(14) -0.0003(16)
C10 0.0405(18) 0.057(2) 0.0481(19) 0.0076(17) -0.0070(15) 0.0015(17)
C11 0.051(2) 0.047(2) 0.048(2) 0.0113(17) -0.0092(15) -0.0002(16)
C12 0.049(2) 0.050(2) 0.050(2) 0.0056(17) -0.0109(15) -0.0005(17)
C13 0.053(2) 0.047(2) 0.053(2) 0.0070(17) -0.0122(16) -0.0003(17)
C14 0.050(2) 0.057(2) 0.055(2) 0.0059(18) -0.0127(16) -0.0011(18)
C15 0.071(3) 0.057(3) 0.062(2) 0.000(2) -0.0121(19) 0.003(2)

loop_
_atom_type_symbol
_atom_type_description
_atom_type_scat_dispersion_real
_atom_type_scat_dispersion_imag
_atom_type_scat_source
C C 0.0181 0.0091
;
International Tables for Crystallography
(Vol. C, Tables 4.2.6.8 and 6.1.1.4)
;
H H 0.0000 0.0000
;
International Tables for Crystallography
(Vol. C, Table 6.1.1.4)
;
O O 0.0492 0.0322
;
International Tables for Crystallography
(Vol. C, Tables 4.2.6.8 and 6.1.1.4)
;
N N 0.0311 0.0180
;
International Tables for Crystallography
(Vol. C, Tables 4.2.6.8 and 6.1.1.4)
;

loop_
_geom_angle_atom_site_label_1
_geom_angle_atom_site_label_2
_geom_angle_atom_site_label_3
_geom_angle
_geom_angle_publ_flag
_geom_angle_site_symmetry_1
_geom_angle_site_symmetry_3
C4 N1 C5 127.6(3) yes . .
C2 C1 C3 120.9(3) yes . 2_675
C1 C2 C3 120.5(3) yes . .
C1 C2 C4 118.1(3) yes . .
C3 C2 C4 121.4(3) yes . .
C1 C3 C2 118.6(3) yes 2_675 .
O1 C4 N1 124.5(3) yes . .
O1 C4 C2 120.2(3) yes . .
N1 C4 C2 115.2(3) yes . .
N1 C5 C6 123.1(3) yes . .
N1 C5 C10 118.2(3) yes . .
C6 C5 C10 118.7(3) yes . .
C5 C6 C7 119.8(3) yes . .
C6 C7 C8 122.5(3) yes . .
C7 C8 C9 116.9(3) yes . .
C7 C8 C11 120.6(3) yes . .
C9 C8 C11 122.5(3) yes . .
C8 C9 C10 121.0(3) yes . .
C5 C10 C9 121.1(3) yes . .
C8 C11 C12 116.4(3) yes . .
C11 C12 C13 113.0(3) yes . .
C12 C13 C14 113.6(3) yes . .
C13 C14 C15 113.3(3) yes . .
C4 N1 H2 116(2) no . .
C5 N1 H2 116(2) no . .
C2 C1 H1 119.560 no . .
C3 C1 H1 119.564 no 2_675 .
C1 C3 H3 120.667 no 2_675 .
C2 C3 H3 120.683 no . .
C5 C6 H6 120.106 no . .
C7 C6 H6 120.098 no . .
C6 C7 H7 118.766 no . .
C8 C7 H7 118.776 no . .
C8 C9 H9 119.480 no . .
C10 C9 H9 119.470 no . .
C5 C10 H10 119.447 no . .
C9 C10 H10 119.447 no . .
C8 C11 H11A 108.193 no . .
C8 C11 H11B 108.185 no . .
C12 C11 H11A 108.196 no . .
C12 C11 H11B 108.193 no . .
H11A C11 H11B 107.351 no . .
C11 C12 H12A 108.979 no . .
C11 C12 H12B 108.978 no . .
C13 C12 H12A 108.984 no . .
C13 C12 H12B 108.982 no . .
H12A C12 H12B 107.773 no . .
C12 C13 H13A 108.835 no . .
C12 C13 H13B 108.829 no . .
C14 C13 H13A 108.834 no . .
C14 C13 H13B 108.835 no . .
H13A C13 H13B 107.699 no . .
C13 C14 H14A 108.907 no . .
C13 C14 H14B 108.903 no . .
C15 C14 H14A 108.910 no . .
C15 C14 H14B 108.907 no . .
H14A C14 H14B 107.733 no . .
C14 C15 H15A 109.473 no . .
C14 C15 H15B 109.471 no . .
C14 C15 H15C 109.470 no . .
H15A C15 H15B 109.471 no . .
H15A C15 H15C 109.473 no . .
H15B C15 H15C 109.469 no . .

loop_
_geom_bond_atom_site_label_1
_geom_bond_atom_site_label_2
_geom_bond_distance
_geom_bond_publ_flag
_geom_bond_site_symmetry_2
O1 C4 1.230(4) yes .
N1 C4 1.350(4) yes .
N1 C5 1.418(4) yes .
C1 C2 1.380(5) yes .
C1 C3 1.361(5) yes 2_675
C2 C3 1.354(5) yes .
C2 C4 1.508(5) yes .
C5 C6 1.393(5) yes .
C5 C10 1.382(5) yes .
C6 C7 1.377(5) yes .
C7 C8 1.391(5) yes .
C8 C9 1.400(5) yes .
C8 C11 1.513(5) yes .
C9 C10 1.380(5) yes .
C11 C12 1.523(5) yes .
C12 C13 1.521(5) yes .
C13 C14 1.525(5) yes .
C14 C15 1.517(5) yes .
N1 H2 0.76(4) no .
C1 H1 0.930 no .
C3 H3 0.930 no .
C6 H6 0.930 no .
C7 H7 0.930 no .
C9 H9 0.930 no .
C10 H10 0.930 no .
C11 H11A 0.970 no .
C11 H11B 0.970 no .
C12 H12A 0.970 no .
C12 H12B 0.970 no .
C13 H13A 0.970 no .
C13 H13B 0.970 no .
C14 H14A 0.970 no .
C14 H14B 0.970 no .
C15 H15A 0.960 no .
C15 H15B 0.960 no .
C15 H15C 0.960 no .

loop_
_geom_contact_atom_site_label_1
_geom_contact_atom_site_label_2
_geom_contact_distance
_geom_contact_publ_flag
_geom_contact_site_symmetry_2
O1 C1 2.810(4) no .
O1 C3 3.576(4) no .
O1 C5 2.914(4) no .
O1 C6 2.904(4) no .
N1 C3 2.822(4) no .
C1 C1 2.706(5) no 2_675
C2 C2 2.718(5) no 2_675
C3 C3 2.765(5) no 2_675
C4 C6 3.036(5) no .
C5 C8 2.816(5) no .
C6 C9 2.764(5) no .
C7 C10 2.741(5) no .
C9 C12 3.037(5) no .
O1 N1 3.173(4) no 1_655
O1 C10 3.380(4) no 1_655
N1 O1 3.173(4) no 1_455
N1 C3 3.501(4) no 2_665
C1 C1 3.352(5) no 2_775
C1 C3 3.477(5) no 1_655
C1 C5 3.540(5) no 1_565
C2 C9 3.458(5) no 1_565
C3 N1 3.501(4) no 2_665
C3 C1 3.477(5) no 1_455
C3 C5 3.366(5) no 2_665
C5 C1 3.540(5) no 1_545
C5 C3 3.366(5) no 2_665
C6 C10 3.430(4) no 1_655
C7 C9 3.456(4) no 1_655
C9 C2 3.458(5) no 1_545
C9 C7 3.456(4) no 1_455
C10 O1 3.380(4) no 1_455
C10 C6 3.430(4) no 1_455
O1 H1 2.5195 no .
O1 H2 2.93(4) no .
O1 H6 2.3603 no .
N1 H3 2.5330 no .
N1 H6 2.6620 no .
N1 H10 2.5474 no .
C1 H3 3.2169 no .
C2 H1 3.1754 no 2_675
C2 H2 2.43(3) no .
C2 H3 3.2263 no 2_675
C3 H1 3.2063 no .
C3 H2 2.48(3) no .
C4 H1 2.6021 no .
C4 H3 2.6595 no .
C4 H6 2.8021 no .
C5 H7 3.2300 no .
C5 H9 3.2375 no .
C6 H2 3.09(3) no .
C6 H10 3.2280 no .
C7 H9 3.2227 no .
C7 H11A 2.5829 no .
C7 H11B 2.9424 no .
C8 H6 3.2593 no .
C8 H10 3.2533 no .
C8 H12A 2.7710 no .
C8 H12B 2.7764 no .
C9 H7 3.2198 no .
C9 H11A 3.2884 no .
C9 H11B 2.9647 no .
C9 H12A 3.1353 no .
C9 H12B 2.8026 no .
C10 H2 2.49(3) no .
C10 H6 3.2303 no .
C11 H7 2.6547 no .
C11 H9 2.7110 no .
C11 H13A 2.6513 no .
C11 H13B 2.7822 no .
C12 H9 2.7516 no .
C12 H14A 2.7341 no .
C12 H14B 2.7250 no .
C13 H11A 2.6991 no .
C13 H11B 2.7050 no .
C13 H15A 2.6907 no .
C13 H15B 3.3554 no .
C13 H15C 2.7781 no .
C14 H12A 2.6676 no .
C14 H12B 2.7974 no .
C15 H13A 2.7245 no .
C15 H13B 2.7154 no .
H1 H3 2.2944 no 2_675
H2 H3 2.0259 no .
H2 H6 3.3602 no .
H2 H10 2.3705 no .
H6 H7 2.2909 no .
H7 H11A 2.3912 no .
H7 H11B 3.0155 no .
H9 H10 2.2950 no .
H9 H11A 3.5698 no .
H9 H11B 3.0537 no .
H9 H12A 2.9062 no .
H9 H12B 2.2521 no .
H11A H12A 2.3514 no .
H11A H12B 2.8226 no .
H11A H13A 2.4521 no .
H11A H13B 3.0608 no .
H11B H12A 2.8227 no .
H11B H12B 2.3468 no .
H11B H13A 2.8686 no .
H11B H13B 2.5982 no .
H12A H13A 2.4053 no .
H12A H13B 2.8224 no .
H12A H14A 2.4969 no .
H12A H14B 2.8890 no .
H12B H13A 2.8222 no .
H12B H13B 2.3022 no .
H12B H14A 3.1025 no .
H12B H14B 2.6258 no .
H13A H14A 2.3521 no .
H13A H14B 2.8291 no .
H13A H15A 2.9412 no .
H13A H15C 2.6139 no .
H13B H14A 2.8291 no .
H13B H14B 2.3594 no .
H13B H15A 2.5092 no .
H13B H15B 3.5604 no .
H13B H15C 3.0598 no .
H14A H15A 2.8185 no .
H14A H15B 2.3629 no .
H14A H15C 2.3107 no .
H14B H15A 2.3785 no .
H14B H15B 2.2967 no .
H14B H15C 2.8171 no .
O1 H2 2.46(4) no 1_655
O1 H3 2.8805 no 1_655
O1 H3 3.1500 no 2_665
O1 H9 3.0430 no 1_665
O1 H10 2.7294 no 1_655
O1 H11B 3.2247 no 1_565
O1 H12B 3.1312 no 1_665
N1 H3 3.3630 no 2_665
N1 H9 3.5751 no 1_565
N1 H11B 2.8584 no 1_565
N1 H12B 3.5344 no 1_565
C1 H1 2.9491 no 2_775
C1 H3 3.1906 no 1_655
C1 H9 3.2661 no 1_665
C1 H10 3.0894 no 1_665
C1 H10 3.3994 no 2_665
C2 H10 3.4720 no 2_665
C3 H1 2.8810 no 1_455
C3 H9 3.5575 no 1_565
C3 H10 3.2327 no 2_565
C4 H3 3.2362 no 2_665
C4 H11B 3.0325 no 1_565
C5 H3 3.4740 no 2_665
C5 H11B 2.9679 no 1_565
C5 H13B 3.2008 no 1_565
C6 H1 3.5272 no 1_545
C6 H9 3.3879 no 1_655
C6 H10 2.9898 no 1_655
C6 H11B 2.8470 no 1_565
C6 H13B 3.0310 no 1_565
C6 H14B 3.0131 no 1_665
C7 H9 2.9902 no 1_655
C7 H10 3.5664 no 1_655
C7 H12A 3.5870 no 1_655
C7 H13B 3.0874 no 1_565
C7 H14B 3.0939 no 1_665
C8 H13B 3.3371 no 1_565
C9 H1 2.9685 no 1_445
C9 H2 3.57(3) no 1_545
C9 H6 3.3762 no 1_455
C9 H7 3.0437 no 1_455
C9 H13B 3.4704 no 1_565
C10 H1 2.9805 no 1_445
C10 H6 2.9475 no 1_455
C10 H7 3.5882 no 1_455
C10 H13B 3.3897 no 1_565
C11 H6 3.5333 no 1_545
C11 H12B 3.5202 no 1_655
C11 H14B 3.3114 no 1_655
C11 H15C 3.3887 no 2_546
C12 H7 3.3756 no 1_455
C12 H11A 3.5212 no 1_455
C12 H15A 3.4961 no 1_565
C12 H15C 3.1939 no 2_546
C13 H14A 3.5959 no 2_546
C13 H14B 3.3967 no 1_655
C13 H15C 3.1453 no 2_546
C14 H6 3.4359 no 1_445
C14 H7 3.3649 no 1_445
C14 H11A 3.3812 no 1_455
C14 H13A 3.4013 no 1_455
C14 H13A 3.2137 no 2_546
C14 H14A 3.3439 no 2_446
C15 H7 3.2570 no 1_445
C15 H11A 3.3572 no 2_546
C15 H12A 3.5028 no 1_545
C15 H13A 3.1753 no 2_546
C15 H14A 3.4271 no 2_446
C15 H15A 3.5638 no 2_536
C15 H15B 3.2630 no 2_436
C15 H15C 3.5106 no 2_536
H1 C1 2.9491 no 2_775
H1 C3 2.8810 no 1_655
H1 C6 3.5272 no 1_565
H1 C9 2.9685 no 1_665
H1 C10 2.9805 no 1_665
H1 H1 2.8080 no 2_775
H1 H2 3.5357 no 1_655
H1 H3 2.6922 no 1_655
H1 H9 2.4152 no 1_665
H1 H10 2.4504 no 1_665
H2 O1 2.46(4) no 1_455
H2 C9 3.57(3) no 1_565
H2 H1 3.5357 no 1_455
H2 H9 3.1741 no 1_565
H2 H11B 3.1375 no 1_565
H2 H12B 3.3170 no 1_565
H3 O1 2.8805 no 1_455
H3 O1 3.1500 no 2_665
H3 N1 3.3630 no 2_665
H3 C1 3.1906 no 1_455
H3 C4 3.2362 no 2_665
H3 C5 3.4740 no 2_665
H3 H1 2.6922 no 1_455
H3 H9 3.5853 no 1_565
H3 H10 2.7589 no 2_565
H6 C9 3.3762 no 1_655
H6 C10 2.9475 no 1_655
H6 C11 3.5333 no 1_565
H6 C14 3.4359 no 1_665
H6 H9 3.3763 no 1_655
H6 H10 2.5974 no 1_655
H6 H11B 2.5838 no 1_565
H6 H12B 2.8665 no 1_665
H6 H13B 3.4182 no 1_565
H6 H13B 3.3215 no 1_665
H6 H14B 2.6042 no 1_665
H7 C9 3.0437 no 1_655
H7 C10 3.5882 no 1_655
H7 C12 3.3756 no 1_655
H7 C14 3.3649 no 1_665
H7 C15 3.2570 no 1_665
H7 H9 2.6762 no 1_655
H7 H12A 2.7518 no 1_655
H7 H12B 3.1384 no 1_655
H7 H13B 3.4928 no 1_565
H7 H13B 3.5631 no 1_665
H7 H14B 2.7383 no 1_665
H7 H15A 2.7662 no 1_665
H7 H15B 3.2394 no 1_665
H9 O1 3.0430 no 1_445
H9 N1 3.5751 no 1_545
H9 C1 3.2661 no 1_445
H9 C3 3.5575 no 1_545
H9 C6 3.3879 no 1_455
H9 C7 2.9902 no 1_455
H9 H1 2.4152 no 1_445
H9 H2 3.1741 no 1_545
H9 H3 3.5853 no 1_545
H9 H6 3.3763 no 1_455
H9 H7 2.6762 no 1_455
H10 O1 2.7294 no 1_455
H10 C1 3.0894 no 1_445
H10 C1 3.3994 no 2_665
H10 C2 3.4720 no 2_665
H10 C3 3.2327 no 2_565
H10 C6 2.9898 no 1_455
H10 C7 3.5664 no 1_455
H10 H1 2.4504 no 1_445
H10 H3 2.7589 no 2_565
H10 H6 2.5974 no 1_455
H11A C12 3.5212 no 1_655
H11A C14 3.3812 no 1_655
H11A C15 3.3572 no 2_546
H11A H12A 3.0091 no 1_655
H11A H12B 3.2198 no 1_655
H11A H14A 3.0016 no 1_655
H11A H14B 2.9037 no 1_655
H11A H15B 3.1322 no 2_546
H11A H15C 2.7253 no 2_546
H11B O1 3.2247 no 1_545
H11B N1 2.8584 no 1_545
H11B C4 3.0325 no 1_545
H11B C5 2.9679 no 1_545
H11B C6 2.8470 no 1_545
H11B H2 3.1375 no 1_545
H11B H6 2.5838 no 1_545
H11B H12A 3.5593 no 1_655
H11B H12B 3.0137 no 1_655
H11B H14B 2.8599 no 1_655
H12A C7 3.5870 no 1_455
H12A C15 3.5028 no 1_565
H12A H7 2.7518 no 1_455
H12A H11A 3.0091 no 1_455
H12A H11B 3.5593 no 1_455
H12A H15A 2.5873 no 1_565
H12A H15C 2.7763 no 2_546
H12B O1 3.1312 no 1_445
H12B N1 3.5344 no 1_545
H12B C11 3.5202 no 1_455
H12B H2 3.3170 no 1_545
H12B H6 2.8665 no 1_445
H12B H7 3.1384 no 1_455
H12B H11A 3.2198 no 1_455
H12B H11B 3.0137 no 1_455
H13A C14 3.4013 no 1_655
H13A C14 3.2137 no 2_546
H13A C15 3.1753 no 2_546
H13A H13A 3.1141 no 2_546
H13A H14A 3.1122 no 1_655
H13A H14A 2.6566 no 2_546
H13A H14B 2.8735 no 1_655
H13A H15B 3.4398 no 1_655
H13A H15B 3.5029 no 2_546
H13A H15C 2.4923 no 2_546
H13B C5 3.2008 no 1_545
H13B C6 3.0310 no 1_545
H13B C7 3.0874 no 1_545
H13B C8 3.3371 no 1_545
H13B C9 3.4704 no 1_545
H13B C10 3.3897 no 1_545
H13B H6 3.3215 no 1_445
H13B H6 3.4182 no 1_545
H13B H7 3.5631 no 1_445
H13B H7 3.4928 no 1_545
H13B H14B 3.1042 no 1_655
H14A C13 3.5959 no 2_546
H14A C14 3.3439 no 2_446
H14A C15 3.4271 no 2_446
H14A H11A 3.0016 no 1_455
H14A H13A 3.1122 no 1_455
H14A H13A 2.6566 no 2_546
H14A H14A 2.6399 no 2_446
H14A H14B 3.5775 no 2_446
H14A H15B 2.9572 no 2_446
H14A H15C 3.4887 no 2_446
H14A H15C 3.2553 no 2_546
H14B C6 3.0131 no 1_445
H14B C7 3.0939 no 1_445
H14B C11 3.3114 no 1_455
H14B C13 3.3967 no 1_455
H14B H6 2.6042 no 1_445
H14B H7 2.7383 no 1_445
H14B H11A 2.9037 no 1_455
H14B H11B 2.8599 no 1_455
H14B H13A 2.8735 no 1_455
H14B H13B 3.1042 no 1_455
H14B H14A 3.5775 no 2_446
H15A C12 3.4961 no 1_545
H15A C15 3.5638 no 2_536
H15A H7 2.7662 no 1_445
H15A H12A 2.5873 no 1_545
H15A H15A 3.3831 no 2_536
H15A H15B 3.2953 no 2_436
H15A H15C 2.9344 no 2_536
H15B C15 3.2630 no 2_436
H15B H7 3.2394 no 1_445
H15B H11A 3.1322 no 2_546
H15B H13A 3.4398 no 1_455
H15B H13A 3.5029 no 2_546
H15B H14A 2.9572 no 2_446
H15B H15A 3.2953 no 2_436
H15B H15B 2.5254 no 2_436
H15B H15C 3.5480 no 2_436
H15C C11 3.3887 no 2_546
H15C C12 3.1939 no 2_546
H15C C13 3.1453 no 2_546
H15C C15 3.5106 no 2_536
H15C H11A 2.7253 no 2_546
H15C H12A 2.7763 no 2_546
H15C H13A 2.4923 no 2_546
H15C H14A 3.4887 no 2_446
H15C H14A 3.2553 no 2_546
H15C H15A 2.9344 no 2_536
H15C H15B 3.5480 no 2_436
H15C H15C 3.2698 no 2_536

loop_
_geom_torsion_atom_site_label_1
_geom_torsion_atom_site_label_2
_geom_torsion_atom_site_label_3
_geom_torsion_atom_site_label_4
_geom_torsion
_geom_torsion_publ_flag
_geom_torsion_site_symmetry_1
_geom_torsion_site_symmetry_3
_geom_torsion_site_symmetry_4
C4 N1 C5 C6 22.8(5) no . . .
C4 N1 C5 C10 -159.1(3) no . . .
C5 N1 C4 O1 -0.9(5) no . . .
C5 N1 C4 C2 179.2(3) no . . .
C2 C1 C3 C2 0.2(5) no . 2_675 2_675
C3 C1 C2 C3 -0.2(5) no 2_675 . .
C3 C1 C2 C4 179.4(3) no 2_675 . .
C1 C2 C3 C1 0.2(5) no . . 2_675
C1 C2 C4 O1 -20.1(5) no . . .
C1 C2 C4 N1 159.8(3) no . . .
C3 C2 C4 O1 159.5(3) no . . .
C3 C2 C4 N1 -20.6(4) no . . .
C4 C2 C3 C1 -179.3(3) no . . 2_675
N1 C5 C6 C7 178.7(3) no . . .
N1 C5 C10 C9 179.9(3) no . . .
C6 C5 C10 C9 -1.9(5) no . . .
C10 C5 C6 C7 0.6(5) no . . .
C5 C6 C7 C8 0.6(5) no . . .
C6 C7 C8 C9 -0.5(5) no . . .
C6 C7 C8 C11 178.3(3) no . . .
C7 C8 C9 C10 -0.8(4) no . . .
C7 C8 C11 C12 148.0(3) no . . .
C9 C8 C11 C12 -33.3(4) no . . .
C11 C8 C9 C10 -179.6(3) no . . .
C8 C9 C10 C5 2.0(5) no . . .
C8 C11 C12 C13 -179.6(3) no . . .
C11 C12 C13 C14 170.7(3) no . . .
C12 C13 C14 C15 179.3(3) no . . .
